data_7202776
loop_
_publ_author_name
'Jorge Pas\'an'
'Joaqu\'in Sanchiz'
'Francesc Lloret'
'Miguel Julve'
'Catalina Ruiz-P\'erez'

_publ_section_title
;
 Crystal engineering of 3-D coordination polymers by pillaring
 ferromagnetic copper(ii)-methylmalonate layers
;
_journal_issue 6
_journal_name_full CrystEngComm
_journal_page_first 478
_journal_paper_doi 10.1039/b701788j
_journal_volume 9
_journal_year 2007
_chemical_formula_sum 'C9 H10 Cu N O5'
_chemical_formula_weight 275.72
_chemical_name_systematic
;
?
;
_space_group_IT_number 14
_symmetry_cell_setting monoclinic
_symmetry_space_group_name_Hall '-P 2yn'
_symmetry_space_group_name_H-M 'P 1 21/n 1'
_atom_sites_solution_hydrogens geom
_atom_sites_solution_primary direct
_atom_sites_solution_secondary difmap
_audit_creation_method SHELXL-97
_cell_angle_alpha 90.000(5)
_cell_angle_beta 91.844(5)
_cell_angle_gamma 90.000(5)
_cell_formula_units_Z 4
_cell_length_a 7.2395(4)
_cell_length_b 19.4035(14)
_cell_length_c 7.3889(3)
_cell_measurement_temperature 293(2)
_cell_volume 1037.39(10)
_computing_cell_refinement 'Dirax/lsq (Duisenberg & Schreurs, 1989-2000)'
_computing_data_collection 'Collect (Nonius BV, 1997-2000)'
_computing_data_reduction 'EvalCCD (Duisenberg & Schreurs 1990-2000)'
_computing_molecular_graphics CRYSTALMAKER
_computing_publication_material 'PARST97 (Nardelli, 1997)'
_computing_structure_refinement 'SHELXL-97 (Sheldrick, 1997)'
_computing_structure_solution 'SHELXS-97 (Sheldrick, 1997)'
_diffrn_ambient_temperature 293(2)
_diffrn_detector 'CCD plate'
_diffrn_detector_area_resol_mean 9
_diffrn_measured_fraction_theta_full 0.963
_diffrn_measured_fraction_theta_max 0.963
_diffrn_measurement_device '95mm CCD camera on \k-goniostat'
_diffrn_measurement_device_type KappaCCD
_diffrn_measurement_method 'CCD rotation images, thick slices'
_diffrn_radiation_monochromator 'horizonally mounted graphite crystal'
_diffrn_radiation_probe x-ray
_diffrn_radiation_source 'fine-focus sealed tube'
_diffrn_radiation_type MoK\a
_diffrn_radiation_wavelength 0.71073
_diffrn_reflns_av_R_equivalents 0.0475
_diffrn_reflns_av_sigmaI/netI 0.0732
_diffrn_reflns_limit_h_max 9
_diffrn_reflns_limit_h_min -9
_diffrn_reflns_limit_k_max 21
_diffrn_reflns_limit_k_min -25
_diffrn_reflns_limit_l_max 9
_diffrn_reflns_limit_l_min -9
_diffrn_reflns_number 6209
_diffrn_reflns_theta_full 27.49
_diffrn_reflns_theta_max 27.49
_diffrn_reflns_theta_min 6.45
_diffrn_source 'Enraf Nonius FR590'
_exptl_absorpt_coefficient_mu 2.110
_exptl_absorpt_correction_type sadabs
_exptl_crystal_colour Blue
_exptl_crystal_density_diffrn 1.765
_exptl_crystal_density_method 'not measured'
_exptl_crystal_description Sheets
_exptl_crystal_F_000 560
_exptl_crystal_size_max 0.08
_exptl_crystal_size_mid 0.08
_exptl_crystal_size_min 0.04
_refine_diff_density_max 1.013
_refine_diff_density_min -0.901
_refine_diff_density_rms 0.137
_refine_ls_extinction_method none
_refine_ls_goodness_of_fit_ref 1.052
_refine_ls_hydrogen_treatment mixed
_refine_ls_matrix_type full
_refine_ls_number_parameters 169
_refine_ls_number_reflns 2297
_refine_ls_number_restraints 0
_refine_ls_restrained_S_all 1.052
_refine_ls_R_factor_all 0.0921
_refine_ls_R_factor_gt 0.0597
_refine_ls_shift/su_max 0.001
_refine_ls_shift/su_mean 0.000
_refine_ls_structure_factor_coef Fsqd
_refine_ls_weighting_details 'calc w=1/[\s^2^(Fo^2^)+(0.0185P)^2^+6.8543P] where P=(Fo^2^+2Fc^2^)/3'
_refine_ls_weighting_scheme calc
_refine_ls_wR_factor_gt 0.1035
_refine_ls_wR_factor_ref 0.1145
_reflns_number_gt 1708
_reflns_number_total 2297
_reflns_threshold_expression >2sigma(I)
_cod_data_source_file b701788j.txt
_cod_data_source_block compound-3
_cod_depositor_comments
;
The following automatic conversions were performed:
'_symmetry_cell_setting' value 'Monoclinic' changed to 'monoclinic'
according to '/home/saulius/struct/CIF-dictionaries/cif_core.dic'
dictionary named 'cif_core.dic' version 2.4.1 from 2010-06-29.

Automatic conversion script
Id: cif_fix_enum 1527 2010-12-29 10:47:43Z saulius 
;
_cod_original_sg_symbol_H-M P21/n
_cod_database_code 7202776

loop_
_symmetry_equiv_pos_as_xyz
'x, y, z'
'-x+1/2, y+1/2, -z+1/2'
'-x, -y, -z'
'x-1/2, -y-1/2, z-1/2'

loop_
_atom_site_label
_atom_site_type_symbol
_atom_site_fract_x
_atom_site_fract_y
_atom_site_fract_z
_atom_site_U_iso_or_equiv
_atom_site_adp_type
_atom_site_occupancy
_atom_site_symmetry_multiplicity
_atom_site_calc_flag
_atom_site_refinement_flags
_atom_site_disorder_assembly
_atom_site_disorder_group
C1 C 0.3031(10) 0.3222(3) 0.7342(7) 0.0322(15) Uani 1 1 d . . .
C2 C 0.4745(11) 0.3644(3) 0.6900(9) 0.0366(17) Uani 1 1 d . . .
C3 C 0.6469(10) 0.3220(3) 0.7374(7) 0.0307(15) Uani 1 1 d . . .
C4 C 0.4786(17) 0.4350(4) 0.7756(11) 0.054(2) Uani 1 1 d . . .
C5 C 0.531(2) 0.0739(4) 0.6374(12) 0.105(5) Uani 1 1 d . . .
H5 H 0.5590 0.0658 0.5174 0.126 Uiso 1 1 calc R . .
C6 C 0.538(2) 0.0188(4) 0.7542(11) 0.113(5) Uani 1 1 d . . .
H4 H 0.5699 -0.0247 0.7127 0.136 Uiso 1 1 calc R . .
C7 C 0.4979(7) 0.0286(3) 0.9331(7) 0.0177(11) Uani 1 1 d . . .
C8 C 0.4667(10) 0.0951(3) 0.9830(9) 0.0341(15) Uani 1 1 d . . .
H2 H 0.4496 0.1058 1.1040 0.041 Uiso 1 1 calc R . .
C9 C 0.4606(9) 0.1465(3) 0.8544(7) 0.0277(14) Uani 1 1 d . . .
H1 H 0.4362 0.1912 0.8925 0.033 Uiso 1 1 calc R . .
Cu1 Cu 0.47499(7) 0.21292(3) 0.49562(8) 0.00899(17) Uani 1 1 d . . .
N1 N 0.4868(6) 0.1364(2) 0.6822(5) 0.0141(9) Uani 1 1 d . . .
O1 O 0.1989(6) 0.3431(2) 0.8556(5) 0.0353(11) Uani 1 1 d . . .
O2 O 0.2714(6) 0.2670(2) 0.6451(5) 0.0327(11) Uani 1 1 d . . .
O1W O 0.4765(8) 0.2843(2) 0.3041(5) 0.0203(8) Uani 1 1 d . . .
O3 O 0.7581(6) 0.3443(2) 0.8572(5) 0.0329(10) Uani 1 1 d . . .
O4 O 0.6719(6) 0.26651(19) 0.6510(5) 0.0306(10) Uani 1 1 d . . .
H1W H 0.563(11) 0.276(4) 0.252(11) 0.05(3) Uiso 1 1 d . . .
H2W H 0.398(10) 0.283(4) 0.259(10) 0.03(3) Uiso 1 1 d . . .
H10 H 0.557(15) 0.467(6) 0.718(15) 0.11(4) Uiso 1 1 d . . .
H11 H 0.365(9) 0.460(4) 0.735(9) 0.035(19) Uiso 1 1 d . . .
H12 H 0.481(8) 0.432(3) 0.909(11) 0.037(19) Uiso 1 1 d . . .
H13 H 0.470(10) 0.371(4) 0.577(11) 0.06(2) Uiso 1 1 d . . .

loop_
_atom_site_aniso_label
_atom_site_aniso_U_11
_atom_site_aniso_U_22
_atom_site_aniso_U_33
_atom_site_aniso_U_23
_atom_site_aniso_U_13
_atom_site_aniso_U_12
C1 0.078(5) 0.011(3) 0.009(3) 0.004(2) 0.004(3) 0.003(3)
C2 0.091(5) 0.009(3) 0.011(3) 0.000(2) 0.010(3) -0.001(3)
C3 0.071(4) 0.011(3) 0.010(3) 0.003(2) 0.008(3) -0.013(3)
C4 0.127(8) 0.011(3) 0.024(4) -0.002(3) 0.010(5) 0.003(4)
C5 0.277(15) 0.016(4) 0.024(4) 0.009(3) 0.047(7) 0.028(6)
C6 0.305(17) 0.017(4) 0.022(4) 0.009(3) 0.055(7) 0.032(6)
C7 0.035(3) 0.012(2) 0.006(2) 0.004(2) 0.001(2) -0.001(2)
C8 0.073(4) 0.017(3) 0.014(3) 0.000(3) 0.012(3) 0.010(3)
C9 0.060(4) 0.015(3) 0.009(3) 0.002(2) 0.008(3) 0.014(3)
Cu1 0.0142(3) 0.0073(3) 0.0055(3) 0.0013(3) 0.00018(18) -0.0004(3)
N1 0.024(2) 0.011(2) 0.007(2) 0.0017(17) 0.0008(17) -0.0002(17)
O1 0.070(3) 0.023(2) 0.013(2) -0.0030(17) 0.001(2) 0.005(2)
O2 0.071(3) 0.015(2) 0.012(2) -0.0018(16) 0.0094(19) -0.0058(19)
O1W 0.038(3) 0.0138(19) 0.0093(19) 0.0001(17) 0.0013(19) 0.003(2)
O3 0.063(3) 0.020(2) 0.016(2) -0.0079(17) 0.0122(19) -0.018(2)
O4 0.070(3) 0.0101(19) 0.011(2) -0.0026(15) -0.0071(19) -0.0003(18)

loop_
_atom_type_symbol
_atom_type_description
_atom_type_scat_dispersion_real
_atom_type_scat_dispersion_imag
_atom_type_scat_source
C C 0.0033 0.0016 'International Tables Vol C Tables 4.2.6.8 and 6.1.1.4'
H H 0.0000 0.0000 'International Tables Vol C Tables 4.2.6.8 and 6.1.1.4'
Cu Cu 0.3201 1.2651 'International Tables Vol C Tables 4.2.6.8 and 6.1.1.4'
N N 0.0061 0.0033 'International Tables Vol C Tables 4.2.6.8 and 6.1.1.4'
O O 0.0106 0.0060 'International Tables Vol C Tables 4.2.6.8 and 6.1.1.4'

loop_
_geom_angle_atom_site_label_1
_geom_angle_atom_site_label_2
_geom_angle_atom_site_label_3
_geom_angle
_geom_angle_site_symmetry_1
_geom_angle_site_symmetry_3
_geom_angle_publ_flag
O1 C1 O2 122.5(6) . . ?
O1 C1 C2 119.2(5) . . ?
O2 C1 C2 118.2(5) . . ?
C4 C2 C3 112.8(7) . . ?
C4 C2 C1 113.7(7) . . ?
C3 C2 C1 109.0(5) . . ?
O3 C3 O4 123.3(6) . . ?
O3 C3 C2 118.5(5) . . ?
O4 C3 C2 118.1(5) . . ?
N1 C5 C6 124.9(7) . . ?
C5 C6 C7 119.4(7) . . ?
C8 C7 C6 115.7(5) . . ?
C8 C7 C7 121.8(6) . 3_657 ?
C6 C7 C7 122.3(6) . 3_657 ?
C7 C8 C9 120.1(5) . . ?
N1 C9 C8 124.1(5) . . ?
O1W Cu1 N1 176.10(19) . . ?
O1W Cu1 O4 91.44(18) . . ?
N1 Cu1 O4 88.71(16) . . ?
O1W Cu1 O2 92.59(18) . . ?
N1 Cu1 O2 91.31(16) . . ?
O4 Cu1 O2 86.64(17) . . ?
O1W Cu1 O3 92.41(18) . 4_565 ?
N1 Cu1 O3 87.69(16) . 4_565 ?
O4 Cu1 O3 174.78(16) . 4_565 ?
O2 Cu1 O3 89.67(16) . 4_565 ?
O1W Cu1 O1 89.36(18) . 4_665 ?
N1 Cu1 O1 86.74(16) . 4_665 ?
O4 Cu1 O1 90.23(16) . 4_665 ?
O2 Cu1 O1 176.35(16) . 4_665 ?
O3 Cu1 O1 93.33(15) 4_565 4_665 ?
C5 N1 C9 115.6(5) . . ?
C5 N1 Cu1 121.1(4) . . ?
C9 N1 Cu1 123.3(4) . . ?
C1 O1 Cu1 129.3(4) . 4_566 ?
C1 O2 Cu1 124.2(4) . . ?
C3 O3 Cu1 126.8(4) . 4_666 ?
C3 O4 Cu1 126.6(4) . . ?

loop_
_geom_bond_atom_site_label_1
_geom_bond_atom_site_label_2
_geom_bond_distance
_geom_bond_site_symmetry_2
_geom_bond_publ_flag
C1 O1 1.258(7) . ?
C1 O2 1.274(7) . ?
C1 C2 1.530(10) . ?
C2 C4 1.509(9) . ?
C2 C3 1.526(10) . ?
C3 O3 1.254(7) . ?
C3 O4 1.268(7) . ?
C5 N1 1.301(9) . ?
C5 C6 1.373(10) . ?
C6 C7 1.376(9) . ?
C7 C8 1.362(7) . ?
C7 C7 1.487(10) 3_657 ?
C8 C9 1.378(8) . ?
C9 N1 1.307(6) . ?
Cu1 O1W 1.980(4) . ?
Cu1 N1 2.025(4) . ?
Cu1 O4 2.080(4) . ?
Cu1 O2 2.144(4) . ?
Cu1 O3 2.154(5) 4_565 ?
Cu1 O1 2.234(5) 4_665 ?
O1 Cu1 2.234(5) 4_566 ?
O3 Cu1 2.154(5) 4_666 ?
